data_1514374
loop_
_publ_author_name
'Dornan, Laura M.'
'Clendenning, Gr\'ainne M. A.'
'Pitak, Mateusz B.'
'Coles, Simon J.'
'Muldoon, Mark J.'

_publ_section_title
;
 N,O-ligated Pd(ii) complexes for catalytic alcohol oxidation
;
_journal_issue 8
_journal_name_full 'Catalysis Science &amp; Technology'
_journal_page_first 2526
_journal_paper_doi 10.1039/c4cy00296b
_journal_volume 4
_journal_year 2014
_chemical_formula_moiety 'C13 H12 N2 O4 Pd'
_chemical_formula_sum 'C13 H12 N2 O4 Pd'
_chemical_formula_weight 366.65
_chemical_name_systematic
;
 ?
;
_space_group_crystal_system orthorhombic
_space_group_IT_number 33
_space_group_name_Hall 'P 2c -2n'
_space_group_name_H-M_alt 'P n a 21'
_symmetry_space_group_name_Hall 'P 2c -2n'
_symmetry_space_group_name_H-M 'P n a 21'
_atom_sites_solution_hydrogens geom
_audit_creation_method SHELXL-2014
_cell_angle_alpha 90
_cell_angle_beta 90
_cell_angle_gamma 90
_cell_formula_units_Z 4
_cell_length_a 10.9190(7)
_cell_length_b 23.8725(14)
_cell_length_c 4.8372(3)
_cell_measurement_temperature 120(2)
_cell_measurement_theta_max 27.48
_cell_measurement_theta_min 2.91
_cell_volume 1260.88(13)
_computing_cell_refinement 'DENZO (Otwinowski & Minor, 1997) & COLLECT (Hooft, R.W.W., 1998)'
_computing_data_collection 'COLLECT (Hooft, R.W.W., 1998)'
_computing_data_reduction 'DENZO (Otwinowski & Minor, 1997) & COLLECT (Hooft, R.W.W., 1998)'
_computing_molecular_graphics 'MERCURY 3.1(J.Appl.Cryst.41,466-470, 2008'
_computing_publication_material 'WinGX, ver.2013.3 (L.J. Farrugia, J.App.Cryst.(2012),45,849-854)'
_computing_structure_refinement 'SHELXL2014 (Sheldrick, 2008)'
_computing_structure_solution 'SHELXS-97 (Sheldrick, 2008)'
_diffrn_ambient_temperature 120(2)
_diffrn_detector_area_resol_mean '4096x4096pixels / 62x62mm'
_diffrn_measured_fraction_theta_full 0.996
_diffrn_measured_fraction_theta_max 0.992
_diffrn_measurement_device_type 'Bruker-Nonius APEX II CCD camera on \k-goniostat'
_diffrn_measurement_method '\f & \w scans'
_diffrn_radiation_monochromator '10cm confocal mirrors'
_diffrn_radiation_source 'Bruker-Nonius FR591 rotating anode'
_diffrn_radiation_type MoK\a
_diffrn_radiation_wavelength 0.71073
_diffrn_reflns_av_R_equivalents 0.0509
_diffrn_reflns_av_unetI/netI 0.0559
_diffrn_reflns_Laue_measured_fraction_full 0.996
_diffrn_reflns_Laue_measured_fraction_max 0.992
_diffrn_reflns_limit_h_max 14
_diffrn_reflns_limit_h_min -14
_diffrn_reflns_limit_k_max 30
_diffrn_reflns_limit_k_min -27
_diffrn_reflns_limit_l_max 6
_diffrn_reflns_limit_l_min -6
_diffrn_reflns_number 8455
_diffrn_reflns_point_group_measured_fraction_full 0.997
_diffrn_reflns_point_group_measured_fraction_max 0.993
_diffrn_reflns_theta_full 25.242
_diffrn_reflns_theta_max 27.561
_diffrn_reflns_theta_min 3.168
_exptl_absorpt_coefficient_mu 1.487
_exptl_absorpt_correction_T_max 0.971
_exptl_absorpt_correction_T_min 0.797
_exptl_absorpt_correction_type multi-scan
_exptl_absorpt_process_details 'SADABS 2007/2 (Sheldrick, G.M., 2007)'
_exptl_crystal_colour yellow
_exptl_crystal_density_diffrn 1.931
_exptl_crystal_description Plate
_exptl_crystal_F_000 728
_exptl_crystal_size_max 0.160
_exptl_crystal_size_mid 0.060
_exptl_crystal_size_min 0.020
_refine_diff_density_max 1.031
_refine_diff_density_min -0.885
_refine_diff_density_rms 0.157
_refine_ls_abs_structure_details
;
 Refined as an inversion twin.
;
_refine_ls_abs_structure_Flack 0.14(10)
_refine_ls_extinction_method none
_refine_ls_goodness_of_fit_ref 1.087
_refine_ls_hydrogen_treatment constr
_refine_ls_matrix_type full
_refine_ls_number_parameters 184
_refine_ls_number_reflns 2621
_refine_ls_number_restraints 1
_refine_ls_restrained_S_all 1.087
_refine_ls_R_factor_all 0.0620
_refine_ls_R_factor_gt 0.0486
_refine_ls_shift/su_max 0.000
_refine_ls_shift/su_mean 0.000
_refine_ls_structure_factor_coef Fsqd
_refine_ls_weighting_details 'w=1/[\s^2^(Fo^2^)+9.6050P] where P=(Fo^2^+2Fc^2^)/3'
_refine_ls_weighting_scheme calc
_refine_ls_wR_factor_gt 0.0985
_refine_ls_wR_factor_ref 0.1057
_reflns_Friedel_coverage 0.789
_reflns_Friedel_fraction_full 0.999
_reflns_Friedel_fraction_max 0.995
_reflns_number_gt 2242
_reflns_number_total 2621
_reflns_threshold_expression 'I > 2\s(I)'
_cod_data_source_file c4cy00296b1.cif
_cod_data_source_block PdHCADMF
_cod_depositor_comments 'Adding full bibliography for 1514374--1514375.cif.'
_cod_database_code 1514374
_shelx_space_group_comment
;
The symmetry employed for this shelxl refinement is uniquely defined
by the following loop, which should always be used as a source of
symmetry information in preference to the above space-group names.
They are only intended as comments.
;
_shelx_estimated_absorpt_t_min 0.797
_shelx_estimated_absorpt_t_max 0.971
_shelxl_version_number 2014-1

loop_
_space_group_symop_operation_xyz
'x, y, z'
'-x, -y, z+1/2'
'-x+1/2, y+1/2, z+1/2'
'x+1/2, -y+1/2, z'

loop_
_atom_site_label
_atom_site_type_symbol
_atom_site_fract_x
_atom_site_fract_y
_atom_site_fract_z
_atom_site_U_iso_or_equiv
_atom_site_adp_type
_atom_site_occupancy
_atom_site_site_symmetry_order
_atom_site_calc_flag
_atom_site_refinement_flags_posn
_atom_site_refinement_flags_adp
C9 C 0.1205(9) 0.2144(4) 0.808(2) 0.023(3) Uani 1 1 d . .
C8 C 0.0065(10) 0.2357(4) 0.913(2) 0.024(2) Uani 1 1 d . .
H8 H -0.0282 0.2690 0.8392 0.029 Uiso 1 1 calc R U
C7 C -0.0513(10) 0.2069(4) 1.121(2) 0.024(2) Uani 1 1 d . .
H7 H -0.1248 0.2216 1.1969 0.029 Uiso 1 1 calc R U
C6 C -0.0044(8) 0.1558(4) 1.227(3) 0.0227(19) Uani 1 1 d . .
C5 C -0.0554(11) 0.1214(5) 1.436(2) 0.031(3) Uani 1 1 d . .
H5 H -0.1300 0.1316 1.5239 0.037 Uiso 1 1 calc R U
C4 C 0.0041(11) 0.0734(5) 1.510(2) 0.034(3) Uani 1 1 d . .
H4 H -0.0294 0.0518 1.6562 0.041 Uiso 1 1 calc R U
C3 C 0.1132(11) 0.0537(4) 1.382(2) 0.030(3) Uani 1 1 d . .
H3 H 0.1486 0.0192 1.4378 0.036 Uiso 1 1 calc R U
C2 C 0.1672(9) 0.0852(4) 1.1755(19) 0.023(3) Uani 1 1 d . .
C1 C 0.1035(9) 0.1364(4) 1.106(2) 0.020(2) Uani 1 1 d . .
C13 C 0.1972(9) 0.2375(4) 0.580(2) 0.021(2) Uani 1 1 d . .
C10 C 0.5011(10) 0.1159(4) 0.366(2) 0.027(2) Uani 1 1 d . .
H10 H 0.4738 0.1512 0.2990 0.032 Uiso 1 1 calc R U
C11 C 0.6338(10) 0.0352(4) 0.316(3) 0.040(4) Uani 1 1 d . .
H11A H 0.5807 0.0205 0.4625 0.060 Uiso 1 1 calc R U
H11B H 0.7186 0.0365 0.3823 0.060 Uiso 1 1 calc R U
H11C H 0.6287 0.0108 0.1536 0.060 Uiso 1 1 calc R U
C12 C 0.6599(10) 0.1187(5) 0.016(2) 0.031(3) Uani 1 1 d . .
H12A H 0.6481 0.0974 -0.1549 0.047 Uiso 1 1 calc R U
H12B H 0.7474 0.1204 0.0604 0.047 Uiso 1 1 calc R U
H12C H 0.6279 0.1567 -0.0077 0.047 Uiso 1 1 calc R U
N1 N 0.1604(7) 0.1671(3) 0.9037(16) 0.0174(17) Uani 1 1 d . .
N2 N 0.5944(6) 0.0910(3) 0.242(3) 0.0253(15) Uani 1 1 d . .
O1 O 0.2694(7) 0.0730(3) 1.0351(16) 0.0242(16) Uani 1 1 d . .
O2 O 0.2903(6) 0.2049(3) 0.5100(16) 0.0260(16) Uani 1 1 d . .
O4 O 0.1764(7) 0.2832(3) 0.4784(18) 0.0315(18) Uani 1 1 d . .
O3 O 0.4481(6) 0.0946(3) 0.5673(16) 0.0268(16) Uani 1 1 d . .
Pd1 Pd 0.30045(5) 0.13353(3) 0.7436(3) 0.02131(18) Uani 1 1 d . .

loop_
_atom_site_aniso_label
_atom_site_aniso_U_11
_atom_site_aniso_U_22
_atom_site_aniso_U_33
_atom_site_aniso_U_23
_atom_site_aniso_U_13
_atom_site_aniso_U_12
C9 0.027(5) 0.013(4) 0.029(8) -0.002(4) 0.004(4) -0.001(3)
C8 0.024(5) 0.018(5) 0.030(6) -0.004(4) -0.006(4) -0.002(4)
C7 0.024(5) 0.027(5) 0.023(5) -0.002(4) 0.006(4) -0.003(4)
C6 0.018(4) 0.031(4) 0.019(5) -0.004(7) 0.009(6) -0.006(3)
C5 0.039(7) 0.038(7) 0.015(5) -0.005(5) 0.003(4) -0.008(5)
C4 0.036(7) 0.041(7) 0.025(6) 0.005(5) 0.000(5) -0.016(5)
C3 0.043(7) 0.019(5) 0.028(6) 0.003(5) -0.011(5) -0.005(5)
C2 0.018(4) 0.026(5) 0.025(7) 0.005(4) 0.006(4) 0.002(4)
C1 0.019(5) 0.020(5) 0.020(5) -0.004(4) -0.006(4) 0.003(4)
C13 0.017(5) 0.024(5) 0.023(5) -0.002(4) 0.011(4) -0.007(4)
C10 0.026(6) 0.031(6) 0.023(5) 0.001(4) -0.004(4) -0.003(4)
C11 0.032(6) 0.029(5) 0.059(11) -0.004(6) 0.008(5) 0.000(5)
C12 0.029(6) 0.048(7) 0.017(6) 0.003(5) 0.000(4) 0.002(5)
N1 0.008(4) 0.026(4) 0.018(4) -0.002(3) 0.001(3) -0.001(3)
N2 0.021(3) 0.026(3) 0.029(4) -0.006(7) 0.008(7) -0.001(3)
O1 0.024(4) 0.026(4) 0.023(4) 0.004(3) -0.001(3) 0.003(3)
O2 0.020(4) 0.027(4) 0.031(4) 0.003(3) 0.007(3) 0.001(3)
O4 0.024(4) 0.028(4) 0.042(5) 0.013(4) 0.006(3) -0.001(3)
O3 0.017(3) 0.030(4) 0.033(4) -0.003(3) 0.006(3) 0.003(3)
Pd1 0.0178(3) 0.0220(3) 0.0241(3) -0.0034(5) 0.0004(5) 0.0008(3)

loop_
_atom_type_symbol
_atom_type_description
_atom_type_scat_dispersion_real
_atom_type_scat_dispersion_imag
_atom_type_scat_source
C C 0.0033 0.0016 'International Tables Vol C Tables 4.2.6.8 and 6.1.1.4'
H H 0.0000 0.0000 'International Tables Vol C Tables 4.2.6.8 and 6.1.1.4'
N N 0.0061 0.0033 'International Tables Vol C Tables 4.2.6.8 and 6.1.1.4'
O O 0.0106 0.0060 'International Tables Vol C Tables 4.2.6.8 and 6.1.1.4'
Pd Pd -0.9988 1.0072 'International Tables Vol C Tables 4.2.6.8 and 6.1.1.4'

loop_
_geom_angle_atom_site_label_1
_geom_angle_atom_site_label_2
_geom_angle_atom_site_label_3
_geom_angle
N1 C9 C8 118.4(9)
N1 C9 C13 113.4(9)
C8 C9 C13 127.9(9)
C7 C8 C9 118.5(9)
C7 C8 H8 120.8
C9 C8 H8 120.8
C8 C7 C6 122.0(10)
C8 C7 H7 119.0
C6 C7 H7 119.0
C1 C6 C7 116.1(11)
C1 C6 C5 116.0(10)
C7 C6 C5 127.8(10)
C4 C5 C6 119.1(11)
C4 C5 H5 120.5
C6 C5 H5 120.5
C5 C4 C3 124.2(11)
C5 C4 H4 117.9
C3 C4 H4 117.9
C2 C3 C4 119.5(10)
C2 C3 H3 120.3
C4 C3 H3 120.3
O1 C2 C3 127.1(10)
O1 C2 C1 117.9(8)
C3 C2 C1 115.0(9)
N1 C1 C6 120.3(9)
N1 C1 C2 113.6(8)
C6 C1 C2 126.1(10)
O4 C13 O2 124.5(9)
O4 C13 C9 121.7(9)
O2 C13 C9 113.7(8)
O3 C10 N2 122.0(11)
O3 C10 H10 119.0
N2 C10 H10 119.0
N2 C11 H11A 109.5
N2 C11 H11B 109.5
H11A C11 H11B 109.5
N2 C11 H11C 109.5
H11A C11 H11C 109.5
H11B C11 H11C 109.5
N2 C12 H12A 109.5
N2 C12 H12B 109.5
H12A C12 H12B 109.5
N2 C12 H12C 109.5
H12A C12 H12C 109.5
H12B C12 H12C 109.5
C9 N1 C1 124.6(8)
C9 N1 Pd1 119.7(7)
C1 N1 Pd1 115.5(6)
C10 N2 C11 122.1(11)
C10 N2 C12 120.8(9)
C11 N2 C12 117.1(9)
C2 O1 Pd1 109.5(6)
C13 O2 Pd1 113.0(6)
C10 O3 Pd1 120.5(7)
N1 Pd1 O1 83.3(3)
N1 Pd1 O2 80.2(3)
O1 Pd1 O2 163.4(3)
N1 Pd1 O3 177.8(3)
O1 Pd1 O3 95.6(3)
O2 Pd1 O3 101.0(3)

loop_
_geom_bond_atom_site_label_1
_geom_bond_atom_site_label_2
_geom_bond_distance
C9 N1 1.294(12)
C9 C8 1.436(14)
C9 C13 1.493(13)
C8 C7 1.375(14)
C8 H8 0.9500
C7 C6 1.417(14)
C7 H7 0.9500
C6 C1 1.394(13)
C6 C5 1.419(17)
C5 C4 1.364(16)
C5 H5 0.9500
C4 C3 1.422(17)
C4 H4 0.9500
C3 C2 1.382(14)
C3 H3 0.9500
C2 O1 1.338(12)
C2 C1 1.446(13)
C1 N1 1.371(12)
C13 O4 1.217(12)
C13 O2 1.324(11)
C10 O3 1.242(13)
C10 N2 1.323(14)
C10 H10 0.9500
C11 N2 1.444(13)
C11 H11A 0.9800
C11 H11B 0.9800
C11 H11C 0.9800
C12 N2 1.463(16)
C12 H12A 0.9800
C12 H12B 0.9800
C12 H12C 0.9800
N1 Pd1 1.893(8)
O1 Pd1 2.047(7)
O2 Pd1 2.047(7)
O3 Pd1 2.048(7)

loop_
_geom_hbond_atom_site_label_D
_geom_hbond_atom_site_label_H
_geom_hbond_atom_site_label_A
_geom_hbond_distance_DH
_geom_hbond_distance_HA
_geom_hbond_distance_DA
_geom_hbond_angle_DHA
_geom_hbond_site_symmetry_A
C8 H8 O2 0.95 2.62 3.373(13) 136.8 4_455
C10 H10 O2 0.95 2.59 3.209(13) 123.2 .
C12 H12A O3 0.98 2.57 3.224(14) 124.6 1_554
